data_4073296
loop_
_publ_author_name
'Evans, William J.'
'Rego, Daniel B.'
'Ziller, Joseph W.'
'DiPasquale, Antonio G.'
'Rheingold, Arnold L.'

_publ_section_title
;
 Facile Insertion of CO2into Tetra- and Pentamethylcyclopentadienyl
 Lanthanide Moieties To Form (C5Me4RCO2)-Carboxylate Ligands (R = H, Me)
;
_journal_issue 19
_journal_name_full Organometallics
_journal_page_first 4737
_journal_paper_doi 10.1021/om070223z
_journal_volume 26
_journal_year 2007
_chemical_formula_sum 'C56 H78 La2 O4'
_chemical_formula_weight 1093.00
_chemical_name_common DBR-La-CO2
_chemical_name_systematic
;
 ?
;
_space_group.centring_type C

_space_group_IT_number 15
_space_group.IT_number 15

_symmetry_cell_setting monoclinic
_symmetry_space_group_name_Hall '-C 2yc'
_symmetry_space_group_name_H-M 'C 1 2/c 1'
_atom_sites_solution_hydrogens geom
_atom_sites_solution_primary direct
_atom_sites_solution_secondary difmap
_audit_creation_method SHELXL-97
_cell_angle_alpha 90.00
_cell_angle_beta 100.998(3)
_cell_angle_gamma 90.00
_cell_formula_units_Z 4
_cell_length_a 17.136(3)
_cell_length_b 25.010(4)
_cell_length_c 13.844(2)
_cell_measurement_reflns_used 6512
_cell_measurement_temperature 100(2)
_cell_measurement_theta_max 28.30
_cell_measurement_theta_min 2.25
_cell_volume 5824.2(16)
_computing_cell_refinement 'Bruker SMART'
_computing_data_collection 'Bruker SMART'
_computing_data_reduction 'Bruker SAINT'
_computing_molecular_graphics ORTEP-32
_computing_publication_material WinGX
_computing_structure_refinement SHELXL-97
_computing_structure_solution SIR-2004
_diffrn_ambient_temperature 100(2)
_diffrn_measured_fraction_theta_full 0.999
_diffrn_measured_fraction_theta_max 0.935
_diffrn_measurement_device_type 'CCD area detector'
_diffrn_measurement_method 'phi and omega scans'
_diffrn_radiation_monochromator graphite
_diffrn_radiation_source 'fine-focus sealed tube'
_diffrn_radiation_type MoK\a
_diffrn_radiation_wavelength 0.71073
_diffrn_reflns_av_R_equivalents 0.0311
_diffrn_reflns_av_sigmaI/netI 0.0310
_diffrn_reflns_limit_h_max 21
_diffrn_reflns_limit_h_min -22
_diffrn_reflns_limit_k_max 32
_diffrn_reflns_limit_k_min -33
_diffrn_reflns_limit_l_max 17
_diffrn_reflns_limit_l_min -18
_diffrn_reflns_number 24812
_diffrn_reflns_theta_full 25.00
_diffrn_reflns_theta_max 28.30
_diffrn_reflns_theta_min 1.46
_exptl_absorpt_coefficient_mu 1.485
_exptl_absorpt_correction_T_max 0.8657
_exptl_absorpt_correction_T_min 0.8419
_exptl_absorpt_correction_type multi-scan
_exptl_absorpt_process_details SADABS
_exptl_crystal_colour 'light yellow'
_exptl_crystal_density_diffrn 1.246
_exptl_crystal_density_method 'not measured'
_exptl_crystal_description block
_exptl_crystal_F_000 2240
_exptl_crystal_size_max 0.12
_exptl_crystal_size_mid 0.10
_exptl_crystal_size_min 0.10
_refine_diff_density_max 2.528
_refine_diff_density_min -0.545
_refine_diff_density_rms 0.137
_refine_ls_extinction_method none
_refine_ls_goodness_of_fit_ref 1.065
_refine_ls_hydrogen_treatment constr
_refine_ls_matrix_type full
_refine_ls_number_parameters 337
_refine_ls_number_reflns 6768
_refine_ls_number_restraints 0
_refine_ls_restrained_S_all 1.065
_refine_ls_R_factor_all 0.0468
_refine_ls_R_factor_gt 0.0401
_refine_ls_shift/su_max 0.023
_refine_ls_shift/su_mean 0.000
_refine_ls_structure_factor_coef Fsqd
_refine_ls_weighting_details 'calc w=1/[\s^2^(Fo^2^)+(0.0684P)^2^+23.5562P] where P=(Fo^2^+2Fc^2^)/3'
_refine_ls_weighting_scheme calc
_refine_ls_wR_factor_gt 0.1192
_refine_ls_wR_factor_ref 0.1229
_reflns_number_gt 5785
_reflns_number_total 6768
_reflns_threshold_expression >2sigma(I)
_cod_data_source_file om070223z-file004.cif
_cod_data_source_block uci24
_cod_depositor_comments
;
The following automatic conversions were performed:

'_symmetry_cell_setting' value 'Monoclinic' changed to 'monoclinic'
according to /home/saulius/struct/CIF-dictionaries/cif_core.dic
dictionary named 'cif_core.dic' version 2.4.1 from 2010-06-29.

Automatic conversion script
Id: cif_fix_values 1715 2011-07-08 13:25:40Z adriana 

The following automatic conversions were performed:

'_space_group.centring_type' value 'C centered' was replaced with the
value 'C' as specified in the replacement file
'/home/antanas/src/cod-tools/trunk/data/replacement-values/replacement_values.lst'.

Automatic conversion script
Id: cif_fix_values 5642 2017-10-24 12:04:52Z antanas 
;
_cod_original_cell_volume 5824.3(17)
_cod_original_sg_symbol_H-M C2/c
_cod_database_code 4073296

loop_
_symmetry_equiv_pos_as_xyz
'x, y, z'
'-x, y, -z+1/2'
'x+1/2, y+1/2, z'
'-x+1/2, y+1/2, -z+1/2'
'-x, -y, -z'
'x, -y, z-1/2'
'-x+1/2, -y+1/2, -z'
'x+1/2, -y+1/2, z-1/2'

loop_
_atom_site_label
_atom_site_type_symbol
_atom_site_fract_x
_atom_site_fract_y
_atom_site_fract_z
_atom_site_U_iso_or_equiv
_atom_site_adp_type
_atom_site_occupancy
_atom_site_symmetry_multiplicity
_atom_site_calc_flag
_atom_site_refinement_flags
C1 C 0.7166(3) 0.15833(18) 0.0679(3) 0.0340(9) Uani 1 1 d .
H1 H 0.7704 0.1699 0.0817 0.041 Uiso 1 1 calc R
C2 C 0.6498(3) 0.1919(2) 0.0484(3) 0.0385(10) Uani 1 1 d .
C3 C 0.5814(3) 0.1591(2) 0.0328(3) 0.0438(12) Uani 1 1 d .
C4 C 0.6070(3) 0.1048(2) 0.0416(3) 0.0431(12) Uani 1 1 d .
C5 C 0.6909(3) 0.10430(19) 0.0637(3) 0.0380(10) Uani 1 1 d .
C6 C 0.6503(3) 0.2521(2) 0.0441(5) 0.0575(15) Uani 1 1 d .
H6A H 0.7051 0.2650 0.0609 0.086 Uiso 1 1 calc R
H6B H 0.6196 0.2665 0.0911 0.086 Uiso 1 1 calc R
H6C H 0.6264 0.2639 -0.0225 0.086 Uiso 1 1 calc R
C7 C 0.4965(3) 0.1788(3) 0.0067(4) 0.0666(18) Uani 1 1 d .
H7A H 0.4961 0.2179 0.0029 0.100 Uiso 1 1 calc R
H7B H 0.4672 0.1672 0.0573 0.100 Uiso 1 1 calc R
H7C H 0.4711 0.1639 -0.0571 0.100 Uiso 1 1 calc R
C8 C 0.5526(4) 0.0571(3) 0.0240(4) 0.0641(18) Uani 1 1 d .
H8A H 0.5328 0.0528 -0.0468 0.096 Uiso 1 1 calc R
H8B H 0.5077 0.0624 0.0574 0.096 Uiso 1 1 calc R
H8C H 0.5820 0.0249 0.0500 0.096 Uiso 1 1 calc R
C9 C 0.7442(4) 0.0563(2) 0.0750(5) 0.0584(16) Uani 1 1 d .
H9A H 0.7219 0.0285 0.1115 0.088 Uiso 1 1 calc R
H9B H 0.7970 0.0664 0.1112 0.088 Uiso 1 1 calc R
H9C H 0.7486 0.0428 0.0099 0.088 Uiso 1 1 calc R
C10 C 0.7231(2) 0.18360(17) 0.4176(3) 0.0292(8) Uani 1 1 d .
H10 H 0.6898 0.2053 0.4490 0.035 Uiso 1 1 calc R
C11 C 0.7726(2) 0.20228(17) 0.3534(3) 0.0334(9) Uani 1 1 d .
C12 C 0.8123(3) 0.15733(18) 0.3239(3) 0.0352(10) Uani 1 1 d .
C13 C 0.7864(2) 0.11126(18) 0.3690(3) 0.0332(9) Uani 1 1 d .
C14 C 0.7313(2) 0.12760(18) 0.4271(3) 0.0303(8) Uani 1 1 d .
C15 C 0.7828(3) 0.2594(2) 0.3256(4) 0.0504(13) Uani 1 1 d .
H15A H 0.8327 0.2733 0.3638 0.076 Uiso 1 1 calc R
H15B H 0.7382 0.2807 0.3396 0.076 Uiso 1 1 calc R
H15C H 0.7841 0.2615 0.2553 0.076 Uiso 1 1 calc R
C16 C 0.8796(3) 0.1593(3) 0.2682(4) 0.0545(14) Uani 1 1 d .
H16A H 0.8742 0.1911 0.2263 0.082 Uiso 1 1 calc R
H16B H 0.8781 0.1272 0.2271 0.082 Uiso 1 1 calc R
H16C H 0.9304 0.1607 0.3148 0.082 Uiso 1 1 calc R
C17 C 0.8208(3) 0.0569(2) 0.3657(4) 0.0526(13) Uani 1 1 d .
H17A H 0.8709 0.0546 0.4135 0.079 Uiso 1 1 calc R
H17B H 0.8309 0.0499 0.2995 0.079 Uiso 1 1 calc R
H17C H 0.7834 0.0303 0.3820 0.079 Uiso 1 1 calc R
C18 C 0.6926(3) 0.09262(19) 0.4924(3) 0.0399(10) Uani 1 1 d .
H18A H 0.6507 0.0713 0.4520 0.060 Uiso 1 1 calc R
H18B H 0.6694 0.1150 0.5377 0.060 Uiso 1 1 calc R
H18C H 0.7324 0.0687 0.5301 0.060 Uiso 1 1 calc R
C19 C 0.5000 -0.0072(2) 0.2500 0.0212(10) Uani 1 2 d S
C20 C 0.5689(3) -0.04020(17) 0.2698(3) 0.0355(10) Uani 1 1 d .
C21 C 0.5397(3) -0.09634(17) 0.2612(3) 0.0387(10) Uani 1 1 d .
C22 C 0.5000 0.0512(2) 0.2500 0.0212(10) Uani 1 2 d S
C23 C 0.6473(4) -0.0295(3) 0.2940(8) 0.044(3) Uani 0.576(13) 1 d P
H23D H 0.6550 0.0085 0.3104 0.065 Uiso 0.576(13) 1 calc PR
H23E H 0.6728 -0.0380 0.2382 0.065 Uiso 0.576(13) 1 calc PR
H23F H 0.6712 -0.0512 0.3509 0.065 Uiso 0.576(13) 1 calc PR
C23A C 0.6350(6) -0.0311(4) 0.2064(8) 0.034(3) Uani 0.424(13) 1 d P
H23A H 0.6493 0.0069 0.2078 0.052 Uiso 0.424(13) 1 calc PR
H23B H 0.6146 -0.0421 0.1383 0.052 Uiso 0.424(13) 1 calc PR
H23C H 0.6821 -0.0524 0.2336 0.052 Uiso 0.424(13) 1 calc PR
C24 C 0.5936(4) -0.14368(19) 0.2790(5) 0.0546(15) Uani 1 1 d .
H24A H 0.5620 -0.1765 0.2682 0.082 Uiso 1 1 calc R
H24B H 0.6232 -0.1429 0.3469 0.082 Uiso 1 1 calc R
H24C H 0.6310 -0.1427 0.2336 0.082 Uiso 1 1 calc R
C25 C 0.5000 0.2456(2) 0.2500 0.0282(11) Uani 1 2 d S
C26 C 0.5000 0.3072(2) 0.2500 0.0373(14) Uani 1 2 d S
C27 C 0.6012(6) 0.3616(4) 0.2269(9) 0.045(2) Uani 0.50 1 d P
C28 C 0.5690(5) 0.3330(3) 0.2919(7) 0.038(2) Uani 0.50 1 d P
C29 C 0.5825(10) 0.3117(6) 0.4440(10) 0.057(4) Uani 0.50 1 d P
H29A H 0.6313 0.3266 0.4276 0.086 Uiso 0.50 1 calc PR
H29B H 0.5870 0.2727 0.4480 0.086 Uiso 0.50 1 calc PR
H29C H 0.5749 0.3259 0.5075 0.086 Uiso 0.50 1 calc PR
C30 C 0.4240(7) 0.3933(4) 0.4485(10) 0.060(2) Uani 0.50 1 d P
H30A H 0.4492 0.4286 0.4492 0.091 Uiso 0.50 1 calc PR
H30B H 0.4394 0.3766 0.5134 0.091 Uiso 0.50 1 calc PR
H30C H 0.3661 0.3974 0.4327 0.091 Uiso 0.50 1 calc PR
C31 C 0.4512(6) 0.3580(3) 0.3709(8) 0.039(2) Uani 0.50 1 d P
C32 C 0.5127(5) 0.3268(3) 0.3654(6) 0.0315(18) Uani 0.50 1 d P
C33 C 0.5956(10) 0.3257(6) 0.4013(10) 0.054(4) Uani 0.50 1 d P
H33A H 0.6155 0.2892 0.4148 0.082 Uiso 0.50 1 calc PR
H33B H 0.5506 0.3319 0.4342 0.082 Uiso 0.50 1 calc PR
H33C H 0.6381 0.3512 0.4259 0.082 Uiso 0.50 1 calc PR
C34 C 0.6692(7) 0.3985(5) 0.2345(10) 0.060(2) Uani 0.50 1 d P
H34A H 0.6546 0.4334 0.2578 0.091 Uiso 0.50 1 calc PR
H34B H 0.6836 0.4025 0.1697 0.091 Uiso 0.50 1 calc PR
H34C H 0.7146 0.3840 0.2810 0.091 Uiso 0.50 1 calc PR
O1 O 0.56601(16) 0.07625(11) 0.2665(2) 0.0276(6) Uani 1 1 d .
O2 O 0.56404(18) 0.22190(12) 0.2471(2) 0.0364(7) Uani 1 1 d .
La1 La 0.649155(11) 0.147846(8) 0.233427(15) 0.02051(9) Uani 1 1 d .

loop_
_atom_site_aniso_label
_atom_site_aniso_U_11
_atom_site_aniso_U_22
_atom_site_aniso_U_33
_atom_site_aniso_U_23
_atom_site_aniso_U_13
_atom_site_aniso_U_12
C1 0.035(2) 0.040(2) 0.030(2) 0.0010(18) 0.0142(18) -0.0091(18)
C2 0.039(2) 0.048(3) 0.030(2) 0.0140(19) 0.0105(18) -0.007(2)
C3 0.038(3) 0.070(3) 0.021(2) 0.013(2) 0.0004(18) -0.013(2)
C4 0.050(3) 0.063(3) 0.0180(19) -0.007(2) 0.0111(19) -0.026(2)
C5 0.049(3) 0.039(2) 0.031(2) -0.0085(18) 0.018(2) -0.014(2)
C6 0.056(3) 0.051(3) 0.071(4) 0.030(3) 0.027(3) 0.003(2)
C7 0.041(3) 0.111(6) 0.043(3) 0.026(3) -0.005(2) -0.008(3)
C8 0.077(4) 0.086(4) 0.032(3) -0.024(3) 0.018(3) -0.052(4)
C9 0.072(4) 0.038(3) 0.076(4) -0.021(3) 0.044(3) -0.008(3)
C10 0.030(2) 0.031(2) 0.0247(19) -0.0057(16) -0.0001(16) -0.0011(16)
C11 0.029(2) 0.035(2) 0.034(2) -0.0043(17) -0.0006(17) -0.0094(17)
C12 0.022(2) 0.044(2) 0.037(2) -0.0022(19) 0.0002(17) -0.0052(17)
C13 0.0245(19) 0.037(2) 0.035(2) 0.0022(18) -0.0013(17) 0.0049(17)
C14 0.027(2) 0.035(2) 0.0258(19) 0.0024(17) -0.0031(16) 0.0013(16)
C15 0.057(3) 0.039(3) 0.055(3) -0.004(2) 0.010(2) -0.024(2)
C16 0.024(2) 0.086(4) 0.055(3) 0.002(3) 0.010(2) -0.004(2)
C17 0.049(3) 0.049(3) 0.059(3) 0.006(3) 0.010(2) 0.023(2)
C18 0.043(3) 0.043(3) 0.031(2) 0.0109(19) 0.0015(19) 0.002(2)
C19 0.026(3) 0.019(2) 0.019(2) 0.000 0.007(2) 0.000
C20 0.055(3) 0.0228(19) 0.032(2) 0.0024(16) 0.018(2) 0.0095(18)
C21 0.062(3) 0.022(2) 0.039(2) 0.0014(17) 0.026(2) 0.0030(19)
C22 0.027(3) 0.021(2) 0.018(2) 0.000 0.0080(19) 0.000
C23 0.025(4) 0.032(4) 0.074(7) 0.006(4) 0.010(4) 0.008(3)
C23A 0.036(6) 0.040(6) 0.032(6) 0.006(4) 0.017(4) 0.011(4)
C24 0.081(4) 0.030(3) 0.062(4) 0.005(2) 0.037(3) 0.014(2)
C25 0.028(3) 0.022(3) 0.033(3) 0.000 0.003(2) 0.000
C26 0.036(3) 0.021(3) 0.057(4) 0.000 0.015(3) 0.000
C27 0.029(5) 0.029(5) 0.075(8) -0.004(5) 0.005(5) -0.001(4)
C28 0.030(4) 0.023(4) 0.054(6) 0.001(4) -0.010(4) 0.000(3)
C29 0.062(9) 0.049(9) 0.047(8) -0.018(6) -0.025(7) 0.013(7)
C30 0.058(5) 0.048(4) 0.086(6) -0.028(4) 0.040(4) -0.039(4)
C31 0.031(4) 0.025(4) 0.062(6) -0.011(4) 0.014(4) 0.000(3)
C32 0.032(4) 0.021(4) 0.037(4) -0.007(3) -0.003(3) -0.004(3)
C33 0.060(8) 0.038(7) 0.053(9) -0.014(6) -0.022(8) 0.008(6)
C34 0.058(5) 0.048(4) 0.086(6) -0.028(4) 0.040(4) -0.039(4)
O1 0.0289(14) 0.0241(13) 0.0304(14) -0.0010(11) 0.0073(11) -0.0059(11)
O2 0.0323(16) 0.0274(15) 0.0497(19) -0.0015(13) 0.0084(14) 0.0083(12)
La1 0.01888(13) 0.02024(13) 0.02240(13) -0.00025(8) 0.00393(8) -0.00141(7)

loop_
_atom_type_symbol
_atom_type_description
_atom_type_scat_dispersion_real
_atom_type_scat_dispersion_imag
_atom_type_scat_source
C C 0.0033 0.0016 'International Tables Vol C Tables 4.2.6.8 and 6.1.1.4'
H H 0.0000 0.0000 'International Tables Vol C Tables 4.2.6.8 and 6.1.1.4'
O O 0.0106 0.0060 'International Tables Vol C Tables 4.2.6.8 and 6.1.1.4'
La La -0.2871 2.4523 'International Tables Vol C Tables 4.2.6.8 and 6.1.1.4'

loop_
_geom_angle_atom_site_label_1
_geom_angle_atom_site_label_2
_geom_angle_atom_site_label_3
_geom_angle
_geom_angle_site_symmetry_1
_geom_angle_site_symmetry_3
C2 C1 C5 109.0(4) . .
C2 C1 La1 76.2(2) . .
C5 C1 La1 76.6(2) . .
C2 C1 H1 125.5 . .
C5 C1 H1 125.5 . .
La1 C1 H1 113.9 . .
C1 C2 C3 107.7(4) . .
C1 C2 C6 126.5(4) . .
C3 C2 C6 125.8(5) . .
C1 C2 La1 74.5(2) . .
C3 C2 La1 76.3(2) . .
C6 C2 La1 115.6(3) . .
C2 C3 C4 107.9(4) . .
C2 C3 C7 125.5(5) . .
C4 C3 C7 126.6(5) . .
C2 C3 La1 74.5(3) . .
C4 C3 La1 76.0(2) . .
C7 C3 La1 117.8(3) . .
C5 C4 C3 108.2(4) . .
C5 C4 C8 126.9(5) . .
C3 C4 C8 124.8(5) . .
C5 C4 La1 74.5(2) . .
C3 C4 La1 74.8(3) . .
C8 C4 La1 119.5(3) . .
C4 C5 C1 107.2(4) . .
C4 C5 C9 127.3(4) . .
C1 C5 C9 125.4(4) . .
C4 C5 La1 76.5(3) . .
C1 C5 La1 73.9(2) . .
C9 C5 La1 118.1(3) . .
C2 C6 H6A 109.5 . .
C2 C6 H6B 109.5 . .
H6A C6 H6B 109.5 . .
C2 C6 H6C 109.5 . .
H6A C6 H6C 109.5 . .
H6B C6 H6C 109.5 . .
C3 C7 H7A 109.5 . .
C3 C7 H7B 109.5 . .
H7A C7 H7B 109.5 . .
C3 C7 H7C 109.5 . .
H7A C7 H7C 109.5 . .
H7B C7 H7C 109.5 . .
C4 C8 H8A 109.5 . .
C4 C8 H8B 109.5 . .
H8A C8 H8B 109.5 . .
C4 C8 H8C 109.5 . .
H8A C8 H8C 109.5 . .
H8B C8 H8C 109.5 . .
C5 C9 H9A 109.5 . .
C5 C9 H9B 109.5 . .
H9A C9 H9B 109.5 . .
C5 C9 H9C 109.5 . .
H9A C9 H9C 109.5 . .
H9B C9 H9C 109.5 . .
C14 C10 C11 108.9(4) . .
C14 C10 La1 77.6(2) . .
C11 C10 La1 75.7(2) . .
C14 C10 H10 125.5 . .
C11 C10 H10 125.5 . .
La1 C10 H10 113.4 . .
C12 C11 C10 107.3(4) . .
C12 C11 C15 126.7(4) . .
C10 C11 C15 126.0(4) . .
C12 C11 La1 78.0(2) . .
C10 C11 La1 74.7(2) . .
C15 C11 La1 115.2(3) . .
C11 C12 C13 108.1(4) . .
C11 C12 C16 125.5(4) . .
C13 C12 C16 125.8(5) . .
C11 C12 La1 72.9(2) . .
C13 C12 La1 76.3(2) . .
C16 C12 La1 124.1(3) . .
C14 C13 C12 108.3(4) . .
C14 C13 C17 126.4(4) . .
C12 C13 C17 124.7(4) . .
C14 C13 La1 74.1(2) . .
C12 C13 La1 74.9(2) . .
C17 C13 La1 123.6(3) . .
C10 C14 C13 107.4(4) . .
C10 C14 C18 126.0(4) . .
C13 C14 C18 126.5(4) . .
C10 C14 La1 73.2(2) . .
C13 C14 La1 77.2(2) . .
C18 C14 La1 118.6(3) . .
C11 C15 H15A 109.5 . .
C11 C15 H15B 109.5 . .
H15A C15 H15B 109.5 . .
C11 C15 H15C 109.5 . .
H15A C15 H15C 109.5 . .
H15B C15 H15C 109.5 . .
C12 C16 H16A 109.5 . .
C12 C16 H16B 109.5 . .
H16A C16 H16B 109.5 . .
C12 C16 H16C 109.5 . .
H16A C16 H16C 109.5 . .
H16B C16 H16C 109.5 . .
C13 C17 H17A 109.5 . .
C13 C17 H17B 109.5 . .
H17A C17 H17B 109.5 . .
C13 C17 H17C 109.5 . .
H17A C17 H17C 109.5 . .
H17B C17 H17C 109.5 . .
C14 C18 H18A 109.5 . .
C14 C18 H18B 109.5 . .
H18A C18 H18B 109.5 . .
C14 C18 H18C 109.5 . .
H18A C18 H18C 109.5 . .
H18B C18 H18C 109.5 . .
C20 C19 C20 109.2(5) 2_655 .
C20 C19 C22 125.4(3) 2_655 .
C20 C19 C22 125.4(3) . .
C23 C20 C19 133.1(5) . .
C23 C20 C21 120.8(5) . .
C19 C20 C21 106.1(4) . .
C23 C20 C23A 47.3(6) . .
C19 C20 C23A 117.8(5) . .
C21 C20 C23A 111.0(5) . .
C21 C21 C20 109.3(3) 2_655 .
C21 C21 C24 127.5(3) 2_655 .
C20 C21 C24 123.2(5) . .
O1 C22 O1 121.2(5) . 2_655
O1 C22 C19 119.4(2) . .
O1 C22 C19 119.4(2) 2_655 .
C20 C23 H23D 109.5 . .
C20 C23 H23E 109.5 . .
H23D C23 H23E 109.5 . .
C20 C23 H23F 109.5 . .
H23D C23 H23F 109.5 . .
H23E C23 H23F 109.5 . .
C20 C23A H23A 109.5 . .
C20 C23A H23B 109.5 . .
H23A C23A H23B 109.5 . .
C20 C23A H23C 109.5 . .
H23A C23A H23C 109.5 . .
H23B C23A H23C 109.5 . .
C21 C24 H24A 109.5 . .
C21 C24 H24B 109.5 . .
H24A C24 H24B 109.5 . .
C21 C24 H24C 109.5 . .
H24A C24 H24C 109.5 . .
H24B C24 H24C 109.5 . .
O2 C25 O2 123.6(5) 2_655 .
O2 C25 C26 118.2(3) 2_655 .
O2 C25 C26 118.2(3) . .
C28 C26 C28 123.9(8) . 2_655
C28 C26 C25 118.0(4) . .
C28 C26 C25 118.0(4) 2_655 .
C28 C26 C32 102.3(6) . 2_655
C28 C26 C32 60.5(5) 2_655 2_655
C25 C26 C32 107.3(3) . 2_655
C28 C26 C32 60.5(5) . .
C28 C26 C32 102.3(6) 2_655 .
C25 C26 C32 107.3(3) . .
C32 C26 C32 145.4(7) 2_655 .
C28 C27 C34 134.7(11) . .
C28 C27 C31 109.0(8) . 2_655
C34 C27 C31 115.9(10) . 2_655
C27 C28 C26 113.4(8) . .
C27 C28 C33 130.6(10) . .
C26 C28 C33 116.0(10) . .
C32 C29 H29A 109.5 . .
C32 C29 H29B 109.5 . .
H29A C29 H29B 109.5 . .
C32 C29 H29C 109.5 . .
H29A C29 H29C 109.5 . .
H29B C29 H29C 109.5 . .
C31 C30 H30A 109.5 . .
C31 C30 H30B 109.5 . .
H30A C30 H30B 109.5 . .
C31 C30 H30C 109.5 . .
H30A C30 H30C 109.5 . .
H30B C30 H30C 109.5 . .
C32 C31 C27 109.5(9) . 2_655
C32 C31 C30 137.0(10) . .
C27 C31 C30 113.3(9) 2_655 .
C31 C32 C29 129.7(10) . .
C31 C32 C26 105.8(7) . .
C29 C32 C26 124.5(8) . .
C28 C33 H33A 109.5 . .
C28 C33 H33B 109.5 . .
H33A C33 H33B 109.5 . .
C28 C33 H33C 109.5 . .
H33A C33 H33C 109.5 . .
H33B C33 H33C 109.5 . .
C27 C34 H34A 109.5 . .
C27 C34 H34B 109.5 . .
H34A C34 H34B 109.5 . .
C27 C34 H34C 109.5 . .
H34A C34 H34C 109.5 . .
H34B C34 H34C 109.5 . .
C22 O1 La1 151.2(2) . .
C25 O2 La1 157.0(3) . .
O1 La1 O2 99.83(11) . .
O1 La1 C1 126.05(11) . .
O2 La1 C1 110.50(13) . .
O1 La1 C10 104.53(11) . .
O2 La1 C10 81.69(12) . .
C1 La1 C10 122.77(13) . .
O1 La1 C11 131.78(11) . .
O2 La1 C11 88.82(12) . .
C1 La1 C11 93.31(13) . .
C10 La1 C11 29.62(12) . .
O1 La1 C2 125.41(12) . .
O2 La1 C2 82.86(13) . .
C1 La1 C2 29.27(14) . .
C10 La1 C2 129.50(13) . .
C11 La1 C2 102.65(13) . .
O1 La1 C5 97.26(11) . .
O2 La1 C5 128.70(13) . .
C1 La1 C5 29.50(12) . .
C10 La1 C5 138.75(13) . .
C11 La1 C5 113.82(13) . .
C2 La1 C5 48.54(15) . .
O1 La1 C3 96.63(12) . .
O2 La1 C3 81.77(15) . .
C1 La1 C3 48.12(14) . .
C10 La1 C3 155.04(14) . .
C11 La1 C3 131.59(14) . .
C2 La1 C3 29.21(13) . .
C5 La1 C3 48.30(16) . .
O1 La1 C14 83.75(11) . .
O2 La1 C14 105.36(12) . .
C1 La1 C14 126.24(13) . .
C10 La1 C14 29.20(13) . .
C11 La1 C14 48.49(13) . .
C2 La1 C14 148.57(13) . .
C5 La1 C14 124.41(14) . .
C3 La1 C14 172.71(15) . .
O1 La1 C4 80.78(11) . .
O2 La1 C4 108.60(14) . .
C1 La1 C4 48.03(13) . .
C10 La1 C4 167.71(14) . .
C11 La1 C4 140.84(13) . .
C2 La1 C4 48.20(15) . .
C5 La1 C4 29.03(14) . .
C3 La1 C4 29.27(16) . .
C14 La1 C4 144.54(15) . .
O1 La1 C12 123.38(12) . .
O2 La1 C12 117.64(12) . .
C1 La1 C12 80.00(14) . .
C10 La1 C12 47.91(13) . .
C11 La1 C12 29.06(13) . .
C2 La1 C12 101.29(13) . .
C5 La1 C12 90.87(14) . .
C3 La1 C12 127.74(14) . .
C14 La1 C12 47.77(13) . .
C4 La1 C12 119.90(14) . .
O1 La1 C13 94.60(11) . .
O2 La1 C13 129.30(12) . .
C1 La1 C13 98.76(14) . .
C10 La1 C13 47.62(12) . .
C11 La1 C13 47.92(13) . .
C2 La1 C13 125.54(13) . .
C5 La1 C13 96.68(14) . .
C3 La1 C13 144.27(15) . .
C14 La1 C13 28.74(12) . .
C4 La1 C13 121.63(15) . .
C12 La1 C13 28.81(13) . .

loop_
_geom_bond_atom_site_label_1
_geom_bond_atom_site_label_2
_geom_bond_distance
_geom_bond_site_symmetry_2
C1 C2 1.405(7) .
C1 C5 1.419(6) .
C1 La1 2.769(4) .
C1 H1 0.9500 .
C2 C3 1.413(7) .
C2 C6 1.506(7) .
C2 La1 2.790(4) .
C3 C4 1.425(8) .
C3 C7 1.512(8) .
C3 La1 2.813(4) .
C4 C5 1.412(7) .
C4 C8 1.506(7) .
C4 La1 2.828(4) .
C5 C9 1.498(7) .
C5 La1 2.804(4) .
C6 H6A 0.9800 .
C6 H6B 0.9800 .
C6 H6C 0.9800 .
C7 H7A 0.9800 .
C7 H7B 0.9800 .
C7 H7C 0.9800 .
C8 H8A 0.9800 .
C8 H8B 0.9800 .
C8 H8C 0.9800 .
C9 H9A 0.9800 .
C9 H9B 0.9800 .
C9 H9C 0.9800 .
C10 C14 1.411(6) .
C10 C11 1.419(6) .
C10 La1 2.770(4) .
C10 H10 0.9500 .
C11 C12 1.414(6) .
C11 C15 1.498(6) .
C11 La1 2.783(4) .
C12 C13 1.421(6) .
C12 C16 1.506(7) .
C12 La1 2.847(4) .
C13 C14 1.413(6) .
C13 C17 1.487(6) .
C13 La1 2.865(4) .
C14 C18 1.500(6) .
C14 La1 2.826(4) .
C15 H15A 0.9800 .
C15 H15B 0.9800 .
C15 H15C 0.9800 .
C16 H16A 0.9800 .
C16 H16B 0.9800 .
C16 H16C 0.9800 .
C17 H17A 0.9800 .
C17 H17B 0.9800 .
C17 H17C 0.9800 .
C18 H18A 0.9800 .
C18 H18B 0.9800 .
C18 H18C 0.9800 .
C19 C20 1.424(5) 2_655
C19 C20 1.424(5) .
C19 C22 1.462(7) .
C20 C23 1.348(9) .
C20 C21 1.488(6) .
C20 C23A 1.575(10) .
C21 C21 1.338(10) 2_655
C21 C24 1.493(7) .
C22 O1 1.274(4) .
C22 O1 1.274(4) 2_655
C23 H23D 0.9800 .
C23 H23E 0.9800 .
C23 H23F 0.9800 .
C23A H23A 0.9800 .
C23A H23B 0.9800 .
C23A H23C 0.9800 .
C24 H24A 0.9800 .
C24 H24B 0.9800 .
C24 H24C 0.9800 .
C25 O2 1.255(4) 2_655
C25 O2 1.255(4) .
C25 C26 1.541(8) .
C26 C28 1.374(9) .
C26 C28 1.374(9) 2_655
C26 C32 1.646(9) 2_655
C26 C32 1.646(9) .
C27 C28 1.346(15) .
C27 C34 1.474(12) .
C27 C31 1.477(16) 2_655
C28 C33 1.507(17) .
C29 C32 1.504(16) .
C29 H29A 0.9800 .
C29 H29B 0.9800 .
C29 H29C 0.9800 .
C30 C31 1.531(14) .
C30 H30A 0.9800 .
C30 H30B 0.9800 .
C30 H30C 0.9800 .
C31 C32 1.325(12) .
C31 C27 1.477(16) 2_655
C33 H33A 0.9800 .
C33 H33B 0.9800 .
C33 H33C 0.9800 .
C34 H34A 0.9800 .
C34 H34B 0.9800 .
C34 H34C 0.9800 .
O1 La1 2.386(3) .
O2 La1 2.387(3) .
